data_1569194
loop_
_publ_author_name
'Lennox, Cameron B.'
'Borchers, Tristan H.'
'Gonnet, Lori'
'Barrett, Christopher J.'
'Koenig, Stefan G.'
'Nagapudi, Karthik'
'Fri&#x161;&#x10d;i&#x107;, Tomislav'

_publ_section_title
;
 Direct mechanocatalysis by resonant acoustic mixing (RAM).
;
_journal_issue 27
_journal_name_full 'Chemical science'
_journal_page_first 7475
_journal_page_last 7481
_journal_paper_doi 10.1039/d3sc01591b
_journal_volume 14
_journal_year 2023
_chemical_formula_moiety 'C17 H17 N3 O2'
_chemical_formula_sum 'C17 H17 N3 O2'
_chemical_formula_weight 295.33
_chemical_name_systematic 1-(3,5-dimethoxybenzyl)-4-phenyl-1H-1,2,3-triazole
_space_group_crystal_system triclinic
_space_group_IT_number 2
_space_group_name_Hall '-P 1'
_space_group_name_H-M_alt 'P -1'
_atom_sites_solution_hydrogens geom
_audit_creation_date 2022-11-23
_audit_creation_method
;
Olex2 1.3
(compiled 2020.11.12 svn.r5f609507 for OlexSys, GUI svn.r6408)
;
_audit_update_record
;
2022-12-01 deposited with the CCDC.	2023-05-18 downloaded from the CCDC.
;
_cell_angle_alpha 107.9530(10)
_cell_angle_beta 101.4800(10)
_cell_angle_gamma 92.5080(10)
_cell_formula_units_Z 2
_cell_length_a 5.66500(10)
_cell_length_b 11.8408(2)
_cell_length_c 12.1314(2)
_cell_measurement_reflns_used 2247
_cell_measurement_temperature 298(2)
_cell_measurement_theta_max 72.479
_cell_measurement_theta_min 3.930
_cell_volume 753.81(2)
_computing_cell_refinement 'Bruker APEX3'
_computing_data_collection 'Bruker APEX3'
_computing_data_reduction 'Bruker APEX3'
_computing_molecular_graphics 'Olex2 1.3 (Dolomanov et al., 2009)'
_computing_publication_material 'Olex2 1.3 (Dolomanov et al., 2009)'
_computing_structure_refinement 'SHELXL 2018/3 (Sheldrick, 2015)'
_computing_structure_solution 'SHELXT 2014/5 (Sheldrick, 2014)'
_diffrn_ambient_temperature 298.15
_diffrn_measured_fraction_theta_full 0.989
_diffrn_measured_fraction_theta_max 0.988
_diffrn_measurement_device_type 'Bruker D8 Venture'
_diffrn_measurement_method '\w and \f scans'
_diffrn_radiation_type CuK\a
_diffrn_radiation_wavelength 1.54178
_diffrn_reflns_av_R_equivalents 0.1194
_diffrn_reflns_av_unetI/netI 0.0591
_diffrn_reflns_Laue_measured_fraction_full 0.989
_diffrn_reflns_Laue_measured_fraction_max 0.988
_diffrn_reflns_limit_h_max 7
_diffrn_reflns_limit_h_min -6
_diffrn_reflns_limit_k_max 14
_diffrn_reflns_limit_k_min -14
_diffrn_reflns_limit_l_max 14
_diffrn_reflns_limit_l_min -14
_diffrn_reflns_number 21341
_diffrn_reflns_point_group_measured_fraction_full 0.989
_diffrn_reflns_point_group_measured_fraction_max 0.988
_diffrn_reflns_theta_full 67.679
_diffrn_reflns_theta_max 72.479
_diffrn_reflns_theta_min 3.930
_exptl_absorpt_coefficient_mu 0.707
_exptl_absorpt_correction_type multi-scan
_exptl_absorpt_process_details 'Bruker AXScale'
_exptl_crystal_colour colorless
_exptl_crystal_density_diffrn 1.301
_exptl_crystal_density_method 'not measured'
_exptl_crystal_description needle
_exptl_crystal_F_000 312
_exptl_crystal_size_max 0.1
_exptl_crystal_size_mid 0.1
_exptl_crystal_size_min 0.1
_exptl_transmission_factor_max 0.7536
_exptl_transmission_factor_min 0.5401
_refine_diff_density_max 0.151
_refine_diff_density_min -0.151
_refine_diff_density_rms 0.036
_refine_ls_extinction_coef 0.055(8)
_refine_ls_extinction_expression Fc^*^=kFc[1+0.001xFc^2^\l^3^/sin(2\q)]^-1/4^
_refine_ls_extinction_method 'SHELXL-2018/3 (Sheldrick 2018)'
_refine_ls_goodness_of_fit_ref 0.963
_refine_ls_hydrogen_treatment constr
_refine_ls_matrix_type full
_refine_ls_number_parameters 202
_refine_ls_number_reflns 2937
_refine_ls_number_restraints 0
_refine_ls_restrained_S_all 0.963
_refine_ls_R_factor_all 0.0675
_refine_ls_R_factor_gt 0.0504
_refine_ls_shift/su_max 0.000
_refine_ls_shift/su_mean 0.000
_refine_ls_structure_factor_coef Fsqd
_refine_ls_weighting_details 'w=1/[\s^2^(Fo^2^)+(0.0875P)^2^+0.1858P] where P=(Fo^2^+2Fc^2^)/3'
_refine_ls_weighting_scheme calc
_refine_ls_wR_factor_gt 0.1332
_refine_ls_wR_factor_ref 0.1604
_reflns_Friedel_coverage 0.000
_reflns_number_gt 2247
_reflns_number_total 2937
_reflns_threshold_expression 'I > 2\s(I)'
_cod_data_source_file d3sc01591b2.cif
_cod_data_source_block 4e
_cod_depositor_comments 'Adding full bibliography for 1569194.cif.'
_cod_database_code 1569194
_shelx_shelxl_version_number 2018/3
_shelx_space_group_comment
;
The symmetry employed for this shelxl refinement is uniquely defined
by the following loop, which should always be used as a source of
symmetry information in preference to the above space-group names.
They are only intended as comments.
;
_shelx_estimated_absorpt_t_max 0.933
_shelx_estimated_absorpt_t_min 0.933
_olex2_refinement_description
;
1. Fixed Uiso
 At 1.2 times of:
  All C(H) groups, All C(H,H) groups
 At 1.5 times of:
  All C(H,H,H) groups
2.a Secondary CH2 refined with riding coordinates:
 C9(H9A,H9B)
2.b Aromatic/amide H refined with riding coordinates:
 C1(H1), C2(H2), C3(H3), C4(H4), C5(H5), C8(H8), C11(H11), C12(H12), C14(H14)
2.c Idealised Me refined as rotating group:
 C16(H16A,H16B,H16C), C17(H17A,H17B,H17C)
;
_olex2_submission_special_instructions 'No special instructions were received'

loop_
_space_group_symop_operation_xyz
'x, y, z'
'-x, -y, -z'

loop_
_atom_site_label
_atom_site_type_symbol
_atom_site_fract_x
_atom_site_fract_y
_atom_site_fract_z
_atom_site_U_iso_or_equiv
_atom_site_adp_type
_atom_site_occupancy
_atom_site_site_symmetry_order
_atom_site_calc_flag
_atom_site_refinement_flags_posn
_atom_site_refinement_flags_adp
_atom_site_refinement_flags_occupancy
_atom_site_disorder_assembly
_atom_site_disorder_group
O1 O 0.7053(3) 0.73019(12) 0.93858(14) 0.0762(5) Uani 1 1 d . . . . .
O2 O 1.1892(3) 0.64437(13) 0.66128(15) 0.0759(5) Uani 1 1 d . . . . .
N1 N 0.2957(3) 0.18498(17) 0.58246(15) 0.0655(5) Uani 1 1 d . . . . .
N2 N 0.4386(3) 0.24117(16) 0.68776(15) 0.0643(5) Uani 1 1 d . . . . .
N3 N 0.6630(2) 0.24798(12) 0.67166(12) 0.0483(4) Uani 1 1 d . . . . .
C1 C 0.1296(5) -0.03519(19) 0.1358(2) 0.0744(7) Uani 1 1 d . . . . .
H1 H 0.064036 -0.078476 0.056370 0.089 Uiso 1 1 calc R U . . .
C2 C 0.0026(4) -0.03503(18) 0.2206(2) 0.0720(6) Uani 1 1 d . . . . .
H2 H -0.150774 -0.077511 0.198151 0.086 Uiso 1 1 calc R U . . .
C3 C 0.0986(3) 0.02719(17) 0.33869(19) 0.0610(5) Uani 1 1 d . . . . .
H3 H 0.010514 0.025896 0.395396 0.073 Uiso 1 1 calc R U . . .
C4 C 0.3560(5) 0.0293(2) 0.16866(19) 0.0742(6) Uani 1 1 d . . . . .
H4 H 0.442634 0.030130 0.111295 0.089 Uiso 1 1 calc R U . . .
C5 C 0.4538(4) 0.09286(18) 0.28732(18) 0.0617(5) Uani 1 1 d . . . . .
H5 H 0.605977 0.136401 0.309107 0.074 Uiso 1 1 calc R U . . .
C6 C 0.3272(3) 0.09205(14) 0.37359(16) 0.0504(4) Uani 1 1 d . . . . .
C7 C 0.4323(3) 0.15660(14) 0.49965(16) 0.0482(4) Uani 1 1 d . . . . .
C8 C 0.6685(3) 0.19732(15) 0.55731(16) 0.0500(4) Uani 1 1 d . . . . .
H8 H 0.803826 0.191093 0.524092 0.060 Uiso 1 1 calc R U . . .
C9 C 0.8653(3) 0.31186(15) 0.77140(16) 0.0525(4) Uani 1 1 d . . . . .
H9A H 1.012939 0.276738 0.758261 0.063 Uiso 1 1 calc R U . . .
H9B H 0.833833 0.303003 0.844211 0.063 Uiso 1 1 calc R U . . .
C10 C 0.9001(3) 0.44294(14) 0.78509(14) 0.0477(4) Uani 1 1 d . . . . .
C11 C 0.7864(3) 0.52377(16) 0.86041(15) 0.0524(4) Uani 1 1 d . . . . .
H11 H 0.695148 0.498469 0.905993 0.063 Uiso 1 1 calc R U . . .
C12 C 1.0390(3) 0.47992(15) 0.71783(16) 0.0515(4) Uani 1 1 d . . . . .
H12 H 1.117262 0.425354 0.668465 0.062 Uiso 1 1 calc R U . . .
C13 C 0.8100(3) 0.64322(16) 0.86720(16) 0.0541(5) Uani 1 1 d . . . . .
C14 C 0.9457(3) 0.68094(16) 0.79951(17) 0.0563(5) Uani 1 1 d . . . . .
H14 H 0.960332 0.760858 0.803993 0.068 Uiso 1 1 calc R U . . .
C15 C 1.0599(3) 0.59930(16) 0.72505(16) 0.0533(4) Uani 1 1 d . . . . .
C16 C 1.3330(4) 0.5682(2) 0.5947(2) 0.0712(6) Uani 1 1 d . . . . .
H16A H 1.443332 0.537323 0.646345 0.107 Uiso 1 1 calc R U . . .
H16B H 1.423035 0.612454 0.559359 0.107 Uiso 1 1 calc R U . . .
H16C H 1.230029 0.503149 0.533402 0.107 Uiso 1 1 calc R U . . .
C17 C 0.5479(4) 0.6957(2) 1.0021(2) 0.0730(6) Uani 1 1 d . . . . .
H17A H 0.418775 0.638375 0.947505 0.110 Uiso 1 1 calc R U . . .
H17B H 0.481481 0.764620 1.045102 0.110 Uiso 1 1 calc R U . . .
H17C H 0.636391 0.660739 1.057020 0.110 Uiso 1 1 calc R U . . .

loop_
_atom_site_aniso_label
_atom_site_aniso_U_11
_atom_site_aniso_U_22
_atom_site_aniso_U_33
_atom_site_aniso_U_23
_atom_site_aniso_U_13
_atom_site_aniso_U_12
O1 0.0925(11) 0.0567(8) 0.0793(10) 0.0073(7) 0.0425(9) 0.0098(7)
O2 0.0801(10) 0.0685(9) 0.0938(11) 0.0317(8) 0.0446(9) 0.0047(7)
N1 0.0423(8) 0.0841(11) 0.0633(10) 0.0115(8) 0.0177(7) -0.0020(7)
N2 0.0484(9) 0.0781(11) 0.0608(10) 0.0107(8) 0.0203(7) -0.0006(7)
N3 0.0442(8) 0.0457(7) 0.0529(8) 0.0111(6) 0.0140(6) 0.0026(6)
C1 0.0877(16) 0.0551(11) 0.0627(12) 0.0097(9) -0.0089(11) 0.0099(10)
C2 0.0624(12) 0.0552(11) 0.0812(15) 0.0141(10) -0.0085(11) -0.0002(9)
C3 0.0480(10) 0.0543(10) 0.0741(12) 0.0172(9) 0.0057(9) -0.0003(8)
C4 0.0934(17) 0.0706(13) 0.0575(12) 0.0170(10) 0.0189(11) 0.0150(12)
C5 0.0621(12) 0.0594(11) 0.0608(11) 0.0154(9) 0.0148(9) 0.0034(8)
C6 0.0465(9) 0.0435(8) 0.0591(10) 0.0155(7) 0.0090(7) 0.0056(7)
C7 0.0415(9) 0.0461(8) 0.0569(10) 0.0147(7) 0.0146(7) 0.0029(6)
C8 0.0414(9) 0.0516(9) 0.0558(10) 0.0117(7) 0.0174(7) 0.0038(7)
C9 0.0495(10) 0.0515(9) 0.0524(10) 0.0145(8) 0.0064(7) 0.0032(7)
C10 0.0433(9) 0.0497(9) 0.0445(9) 0.0118(7) 0.0033(7) 0.0009(7)
C11 0.0514(10) 0.0558(10) 0.0475(9) 0.0134(7) 0.0119(7) 0.0002(7)
C12 0.0477(9) 0.0522(9) 0.0514(9) 0.0117(7) 0.0126(7) 0.0037(7)
C13 0.0547(10) 0.0501(9) 0.0495(9) 0.0057(7) 0.0106(8) 0.0039(7)
C14 0.0581(11) 0.0476(9) 0.0591(11) 0.0130(8) 0.0113(8) 0.0007(8)
C15 0.0476(10) 0.0569(10) 0.0544(10) 0.0172(8) 0.0125(8) -0.0014(7)
C16 0.0609(12) 0.0876(15) 0.0726(13) 0.0290(11) 0.0282(10) 0.0046(10)
C17 0.0663(13) 0.0788(14) 0.0653(12) 0.0045(10) 0.0248(10) 0.0090(10)

loop_
_atom_type_symbol
_atom_type_description
_atom_type_scat_dispersion_real
_atom_type_scat_dispersion_imag
_atom_type_scat_source
C C 0.0181 0.0091 'International Tables Vol C Tables 4.2.6.8 and 6.1.1.4'
H H 0.0000 0.0000 'International Tables Vol C Tables 4.2.6.8 and 6.1.1.4'
N N 0.0311 0.0180 'International Tables Vol C Tables 4.2.6.8 and 6.1.1.4'
O O 0.0492 0.0322 'International Tables Vol C Tables 4.2.6.8 and 6.1.1.4'

loop_
_geom_angle_atom_site_label_1
_geom_angle_atom_site_label_2
_geom_angle_atom_site_label_3
_geom_angle
_geom_angle_site_symmetry_1
_geom_angle_site_symmetry_3
_geom_angle_publ_flag
C13 O1 C17 118.29(16) . . ?
C15 O2 C16 118.08(16) . . ?
N2 N1 C7 109.11(14) . . ?
N1 N2 N3 106.91(14) . . ?
N2 N3 C8 111.33(14) . . ?
N2 N3 C9 120.50(14) . . ?
C8 N3 C9 128.06(14) . . ?
C2 C1 H1 120.2 . . ?
C2 C1 C4 119.6(2) . . ?
C4 C1 H1 120.2 . . ?
C1 C2 H2 119.6 . . ?
C1 C2 C3 120.9(2) . . ?
C3 C2 H2 119.6 . . ?
C2 C3 H3 119.9 . . ?
C2 C3 C6 120.3(2) . . ?
C6 C3 H3 119.9 . . ?
C1 C4 H4 120.0 . . ?
C1 C4 C5 119.9(2) . . ?
C5 C4 H4 120.0 . . ?
C4 C5 H5 119.7 . . ?
C6 C5 C4 120.6(2) . . ?
C6 C5 H5 119.7 . . ?
C3 C6 C7 120.45(17) . . ?
C5 C6 C3 118.67(18) . . ?
C5 C6 C7 120.88(16) . . ?
N1 C7 C6 122.49(15) . . ?
N1 C7 C8 107.39(15) . . ?
C8 C7 C6 130.11(16) . . ?
N3 C8 C7 105.27(15) . . ?
N3 C8 H8 127.4 . . ?
C7 C8 H8 127.4 . . ?
N3 C9 H9A 109.3 . . ?
N3 C9 H9B 109.3 . . ?
N3 C9 C10 111.54(13) . . ?
H9A C9 H9B 108.0 . . ?
C10 C9 H9A 109.3 . . ?
C10 C9 H9B 109.3 . . ?
C11 C10 C9 120.04(16) . . ?
C11 C10 C12 120.86(16) . . ?
C12 C10 C9 119.05(15) . . ?
C10 C11 H11 120.4 . . ?
C10 C11 C13 119.27(16) . . ?
C13 C11 H11 120.4 . . ?
C10 C12 H12 120.4 . . ?
C10 C12 C15 119.21(16) . . ?
C15 C12 H12 120.4 . . ?
O1 C13 C11 123.96(17) . . ?
O1 C13 C14 115.64(17) . . ?
C14 C13 C11 120.40(17) . . ?
C13 C14 H14 120.1 . . ?
C13 C14 C15 119.77(17) . . ?
C15 C14 H14 120.1 . . ?
O2 C15 C12 123.76(17) . . ?
O2 C15 C14 115.76(16) . . ?
C14 C15 C12 120.48(16) . . ?
O2 C16 H16A 109.5 . . ?
O2 C16 H16B 109.5 . . ?
O2 C16 H16C 109.5 . . ?
H16A C16 H16B 109.5 . . ?
H16A C16 H16C 109.5 . . ?
H16B C16 H16C 109.5 . . ?
O1 C17 H17A 109.5 . . ?
O1 C17 H17B 109.5 . . ?
O1 C17 H17C 109.5 . . ?
H17A C17 H17B 109.5 . . ?
H17A C17 H17C 109.5 . . ?
H17B C17 H17C 109.5 . . ?

loop_
_geom_bond_atom_site_label_1
_geom_bond_atom_site_label_2
_geom_bond_distance
_geom_bond_site_symmetry_2
_geom_bond_publ_flag
O1 C13 1.368(2) . ?
O1 C17 1.411(3) . ?
O2 C15 1.366(2) . ?
O2 C16 1.416(3) . ?
N1 N2 1.322(2) . ?
N1 C7 1.358(2) . ?
N2 N3 1.327(2) . ?
N3 C8 1.338(2) . ?
N3 C9 1.469(2) . ?
C1 H1 0.9300 . ?
C1 C2 1.368(4) . ?
C1 C4 1.382(3) . ?
C2 H2 0.9300 . ?
C2 C3 1.377(3) . ?
C3 H3 0.9300 . ?
C3 C6 1.393(3) . ?
C4 H4 0.9300 . ?
C4 C5 1.387(3) . ?
C5 H5 0.9300 . ?
C5 C6 1.384(3) . ?
C6 C7 1.468(2) . ?
C7 C8 1.370(2) . ?
C8 H8 0.9300 . ?
C9 H9A 0.9700 . ?
C9 H9B 0.9700 . ?
C9 C10 1.509(2) . ?
C10 C11 1.384(2) . ?
C10 C12 1.387(2) . ?
C11 H11 0.9300 . ?
C11 C13 1.390(3) . ?
C12 H12 0.9300 . ?
C12 C15 1.387(3) . ?
C13 C14 1.383(3) . ?
C14 H14 0.9300 . ?
C14 C15 1.385(3) . ?
C16 H16A 0.9600 . ?
C16 H16B 0.9600 . ?
C16 H16C 0.9600 . ?
C17 H17A 0.9600 . ?
C17 H17B 0.9600 . ?
C17 H17C 0.9600 . ?

loop_
_geom_torsion_atom_site_label_1
_geom_torsion_atom_site_label_2
_geom_torsion_atom_site_label_3
_geom_torsion_atom_site_label_4
_geom_torsion
_geom_torsion_site_symmetry_1
_geom_torsion_site_symmetry_2
_geom_torsion_site_symmetry_3
_geom_torsion_site_symmetry_4
_geom_torsion_publ_flag
O1 C13 C14 C15 179.61(17) . . . . ?
N1 N2 N3 C8 0.2(2) . . . . ?
N1 N2 N3 C9 176.58(15) . . . . ?
N1 C7 C8 N3 0.06(19) . . . . ?
N2 N1 C7 C6 179.21(16) . . . . ?
N2 N1 C7 C8 0.0(2) . . . . ?
N2 N3 C8 C7 -0.1(2) . . . . ?
N2 N3 C9 C10 -87.79(19) . . . . ?
N3 C9 C10 C11 92.40(19) . . . . ?
N3 C9 C10 C12 -85.08(19) . . . . ?
C1 C2 C3 C6 0.5(3) . . . . ?
C1 C4 C5 C6 0.2(3) . . . . ?
C2 C1 C4 C5 0.6(3) . . . . ?
C2 C3 C6 C5 0.3(3) . . . . ?
C2 C3 C6 C7 -178.80(16) . . . . ?
C3 C6 C7 N1 -18.9(3) . . . . ?
C3 C6 C7 C8 160.11(18) . . . . ?
C4 C1 C2 C3 -1.0(3) . . . . ?
C4 C5 C6 C3 -0.6(3) . . . . ?
C4 C5 C6 C7 178.43(17) . . . . ?
C5 C6 C7 N1 162.09(18) . . . . ?
C5 C6 C7 C8 -18.9(3) . . . . ?
C6 C7 C8 N3 -179.03(16) . . . . ?
C7 N1 N2 N3 -0.1(2) . . . . ?
C8 N3 C9 C10 88.0(2) . . . . ?
C9 N3 C8 C7 -176.22(15) . . . . ?
C9 C10 C11 C13 -176.62(15) . . . . ?
C9 C10 C12 C15 176.30(15) . . . . ?
C10 C11 C13 O1 179.98(17) . . . . ?
C10 C11 C13 C14 0.0(3) . . . . ?
C10 C12 C15 O2 -179.01(17) . . . . ?
C10 C12 C15 C14 0.7(3) . . . . ?
C11 C10 C12 C15 -1.2(3) . . . . ?
C11 C13 C14 C15 -0.4(3) . . . . ?
C12 C10 C11 C13 0.8(3) . . . . ?
C13 C14 C15 O2 179.78(17) . . . . ?
C13 C14 C15 C12 0.0(3) . . . . ?
C16 O2 C15 C12 -7.7(3) . . . . ?
C16 O2 C15 C14 172.57(17) . . . . ?
C17 O1 C13 C11 -5.3(3) . . . . ?
C17 O1 C13 C14 174.70(18) . . . . ?
